data_7152792
loop_
_publ_author_name
'Ganesan, Muthupandian'
'Salunke, Rahul Vilas'
'Singh, Nem'
'Ramesh, Namakkal G.'

_publ_section_title
;
 Protecting group directed diversity during Mitsunobu cyclization of a
 carbohydrate derived diamino triol. Synthesis of novel bridged bicyclic
 and six-membered iminocyclitols.
;
_journal_issue 4
_journal_name_full 'Organic &amp; biomolecular chemistry'
_journal_page_first 599
_journal_page_last 611
_journal_paper_doi 10.1039/c2ob27000e
_journal_volume 11
_journal_year 2013
_chemical_absolute_configuration syn
_chemical_formula_moiety 'C20 H24 N2 O6 S2'
_chemical_formula_sum 'C20 H24 N2 O6 S2'
_chemical_formula_weight 452.55
_chemical_name_systematic
;
?
;
_space_group_IT_number 4
_symmetry_cell_setting monoclinic
_symmetry_space_group_name_Hall 'P 2yb'
_symmetry_space_group_name_H-M 'P 1 21 1'
_atom_sites_solution_hydrogens geom
_atom_sites_solution_primary direct
_atom_sites_solution_secondary difmap
_audit_creation_method SHELXL-97
_cell_angle_alpha 90.00
_cell_angle_beta 96.651(5)
_cell_angle_gamma 90.00
_cell_formula_units_Z 4
_cell_length_a 10.043(3)
_cell_length_b 8.990(2)
_cell_length_c 25.768(6)
_cell_measurement_temperature 298(2)
_cell_measurement_theta_max 25.00
_cell_measurement_theta_min 1.78
_cell_volume 2310.8(10)
_computing_cell_refinement 'Bruker SMART'
_computing_data_collection 'Bruker SMART'
_computing_data_reduction 'Bruker SAINT'
_computing_molecular_graphics 'Bruker SHELXTL'
_computing_publication_material 'Bruker SHELXTL'
_computing_structure_refinement 'SHELXL-97 (Sheldrick, 1997)'
_computing_structure_solution 'SHELXS-97 (Sheldrick, 1990)'
_diffrn_ambient_temperature 298(2)
_diffrn_measured_fraction_theta_full 0.999
_diffrn_measured_fraction_theta_max 0.999
_diffrn_measurement_device_type 'CCD area detector'
_diffrn_measurement_method 'phi and omega scans'
_diffrn_radiation_monochromator graphite
_diffrn_radiation_source 'fine-focus sealed tube'
_diffrn_radiation_type MoK\a
_diffrn_radiation_wavelength 0.71073
_diffrn_reflns_av_R_equivalents 0.0821
_diffrn_reflns_av_sigmaI/netI 0.0905
_diffrn_reflns_limit_h_max 11
_diffrn_reflns_limit_h_min -11
_diffrn_reflns_limit_k_max 10
_diffrn_reflns_limit_k_min -10
_diffrn_reflns_limit_l_max 30
_diffrn_reflns_limit_l_min -30
_diffrn_reflns_number 22440
_diffrn_reflns_theta_full 25.00
_diffrn_reflns_theta_max 25.00
_diffrn_reflns_theta_min 1.59
_exptl_absorpt_coefficient_mu 0.267
_exptl_absorpt_correction_T_max 0.960
_exptl_absorpt_correction_T_min 0.939
_exptl_absorpt_correction_type multi-scan
_exptl_absorpt_process_details SADABS
_exptl_crystal_colour colorless
_exptl_crystal_density_diffrn 1.301
_exptl_crystal_density_meas 1.301
_exptl_crystal_density_method 'not measured'
_exptl_crystal_description block
_exptl_crystal_F_000 952.0
_exptl_crystal_size_max 0.236
_exptl_crystal_size_mid 0.215
_exptl_crystal_size_min 0.152
_refine_diff_density_max 1.600
_refine_diff_density_min -0.432
_refine_diff_density_rms 0.139
_refine_ls_abs_structure_details 'Flack H D (1983), Acta Cryst. A39, 876-881'
_refine_ls_abs_structure_Flack 0.13(13)
_refine_ls_extinction_method none
_refine_ls_goodness_of_fit_ref 0.980
_refine_ls_hydrogen_treatment constr
_refine_ls_matrix_type full
_refine_ls_number_parameters 549
_refine_ls_number_reflns 8130
_refine_ls_number_restraints 1
_refine_ls_restrained_S_all 0.980
_refine_ls_R_factor_all 0.1121
_refine_ls_R_factor_gt 0.0846
_refine_ls_shift/su_max 0.001
_refine_ls_shift/su_mean 0.000
_refine_ls_structure_factor_coef Fsqd
_refine_ls_weighting_details 'calc w=1/[\s^2^(Fo^2^)+(0.1476P)^2^+0.0000P] where P=(Fo^2^+2Fc^2^)/3'
_refine_ls_weighting_scheme calc
_refine_ls_wR_factor_gt 0.2269
_refine_ls_wR_factor_ref 0.2399
_reflns_number_gt 5053
_reflns_number_total 8130
_reflns_threshold_expression >2sigma(I)
_cod_data_source_file c2ob27000e.txt
_cod_data_source_block NGR2
_cod_depositor_comments
;
The following automatic conversions were performed:

'_symmetry_cell_setting' value 'Monoclinic' changed to 'monoclinic'
according to /home/saulius/struct/CIF-dictionaries/cif_core.dic
dictionary named 'cif_core.dic' version 2.4.2 from 2011-04-26.

Automatic conversion script
Id: cif_fix_values 1891 2012-01-12 08:04:46Z andrius 
;
_cod_original_cell_volume 2310.9(10)
_cod_original_sg_symbol_Hall P2yb
_cod_original_sg_symbol_H-M P21
_cod_database_code 7152792

loop_
_symmetry_equiv_pos_as_xyz
'x, y, z'
'-x, y+1/2, -z'

loop_
_atom_site_label
_atom_site_type_symbol
_atom_site_fract_x
_atom_site_fract_y
_atom_site_fract_z
_atom_site_U_iso_or_equiv
_atom_site_adp_type
_atom_site_occupancy
_atom_site_symmetry_multiplicity
_atom_site_calc_flag
_atom_site_refinement_flags
S1 S 0.14784(18) 0.9372(2) 0.64034(8) 0.0609(6) Uani 1 1 d .
S2 S 0.35311(15) 0.44919(18) 0.51140(7) 0.0475(5) Uani 1 1 d .
S3 S 0.84059(16) 0.6861(2) 0.86632(7) 0.0482(4) Uani 1 1 d .
S4 S 0.65020(15) 0.19127(18) 0.99503(6) 0.0434(4) Uani 1 1 d .
O1 O -0.0716(4) 0.6575(5) 0.55981(18) 0.0486(11) Uani 1 1 d .
H1 H -0.1308 0.7188 0.5516 0.073 Uiso 1 1 calc R
O2 O 0.1476(6) 0.8563(5) 0.45166(19) 0.0621(14) Uani 1 1 d .
H2 H 0.1287 0.9406 0.4412 0.093 Uiso 1 1 calc R
O3 O 0.2382(5) 0.8975(9) 0.6842(3) 0.111(3) Uani 1 1 d .
O4 O 0.1563(6) 1.0802(6) 0.6171(3) 0.085(2) Uani 1 1 d .
O5 O 0.2653(5) 0.3235(5) 0.4999(2) 0.0623(14) Uani 1 1 d .
O6 O 0.4427(5) 0.4876(6) 0.47418(19) 0.0637(14) Uani 1 1 d .
O7 O 1.0666(4) 0.3970(5) 0.93769(18) 0.0477(11) Uani 1 1 d .
H7 H 1.1319 0.4485 0.9477 0.072 Uiso 1 1 calc R
O8 O 0.8741(5) 0.5872(5) 1.05485(17) 0.0555(12) Uani 1 1 d .
H8 H 0.9024 0.6691 1.0649 0.083 Uiso 1 1 calc R
O9 O 0.7438(5) 0.6536(7) 0.82382(19) 0.0724(16) Uani 1 1 d .
O10 O 0.8417(6) 0.8302(5) 0.8914(2) 0.0723(16) Uani 1 1 d .
O11 O 0.7348(5) 0.0612(5) 1.0022(2) 0.0591(14) Uani 1 1 d .
O12 O 0.5664(4) 0.2294(5) 1.03414(17) 0.0561(13) Uani 1 1 d .
N1 N 0.1729(5) 0.8167(6) 0.5954(2) 0.0480(14) Uani 1 1 d .
N2 N 0.2553(5) 0.5919(6) 0.5178(2) 0.0467(14) Uani 1 1 d .
N3 N 0.8229(5) 0.5631(6) 0.9110(2) 0.0423(13) Uani 1 1 d .
N4 N 0.7494(5) 0.3350(5) 0.9895(2) 0.0417(13) Uani 1 1 d .
C1 C 0.1951(7) 0.6598(7) 0.6064(3) 0.0495(17) Uani 1 1 d .
H1A H 0.1400 0.6255 0.6325 0.059 Uiso 1 1 calc R
H1B H 0.2885 0.6408 0.6187 0.059 Uiso 1 1 calc R
C2 C 0.1556(5) 0.5839(7) 0.5548(2) 0.0434(16) Uani 1 1 d .
H2A H 0.1268 0.4812 0.5596 0.052 Uiso 1 1 calc R
C3 C 0.0370(6) 0.6828(7) 0.5305(2) 0.0421(14) Uani 1 1 d .
H3 H 0.0135 0.6649 0.4930 0.050 Uiso 1 1 calc R
C4 C 0.1040(6) 0.8327(7) 0.5419(2) 0.0432(15) Uani 1 1 d .
H4 H 0.0371 0.9124 0.5404 0.052 Uiso 1 1 calc R
C5 C 0.2068(7) 0.8627(7) 0.5033(3) 0.0471(17) Uani 1 1 d .
H5 H 0.2469 0.9611 0.5103 0.057 Uiso 1 1 calc R
C6 C 0.3163(6) 0.7429(7) 0.5125(3) 0.0492(18) Uani 1 1 d .
H6A H 0.3696 0.7424 0.4834 0.059 Uiso 1 1 calc R
H6B H 0.3752 0.7661 0.5440 0.059 Uiso 1 1 calc R
C7 C -0.0191(6) 0.9186(8) 0.6565(2) 0.0484(16) Uani 1 1 d .
C8 C -0.0472(7) 0.8215(10) 0.6934(3) 0.062(2) Uani 1 1 d .
H8A H 0.0210 0.7630 0.7102 0.075 Uiso 1 1 calc R
C9 C -0.1729(10) 0.8078(11) 0.7065(4) 0.083(3) Uani 1 1 d .
H9 H -0.1898 0.7453 0.7337 0.099 Uiso 1 1 calc R
C10 C -0.2792(8) 0.8888(9) 0.6786(3) 0.065(2) Uani 1 1 d .
C11 C -0.2478(8) 0.9786(13) 0.6419(3) 0.083(3) Uani 1 1 d .
H11 H -0.3177 1.0290 0.6226 0.100 Uiso 1 1 calc R
C12 C -0.1174(8) 1.0054(10) 0.6293(3) 0.071(2) Uani 1 1 d .
H12 H -0.0988 1.0756 0.6046 0.085 Uiso 1 1 calc R
C13 C -0.4207(9) 0.8679(13) 0.6920(5) 0.107(4) Uani 1 1 d .
H13A H -0.4387 0.9392 0.7180 0.160 Uiso 1 1 calc R
H13B H -0.4305 0.7692 0.7053 0.160 Uiso 1 1 calc R
H13C H -0.4829 0.8820 0.6612 0.160 Uiso 1 1 calc R
C14 C 0.4431(6) 0.4186(7) 0.5718(3) 0.0438(16) Uani 1 1 d .
C15 C 0.5585(7) 0.5050(10) 0.5892(3) 0.067(2) Uani 1 1 d .
H15 H 0.5879 0.5773 0.5674 0.081 Uiso 1 1 calc R
C16 C 0.6267(9) 0.4827(11) 0.6379(4) 0.082(3) Uani 1 1 d .
H16 H 0.7050 0.5359 0.6477 0.098 Uiso 1 1 calc R
C17 C 0.5827(9) 0.3859(14) 0.6713(4) 0.092(3) Uani 1 1 d .
C18 C 0.4725(11) 0.2903(11) 0.6545(4) 0.101(3) Uani 1 1 d .
H18 H 0.4490 0.2136 0.6759 0.121 Uiso 1 1 calc R
C19 C 0.4005(7) 0.3136(9) 0.6054(3) 0.062(2) Uani 1 1 d .
H19 H 0.3236 0.2582 0.5954 0.075 Uiso 1 1 calc R
C20 C 0.6464(12) 0.347(2) 0.7278(5) 0.180(8) Uani 1 1 d .
H20A H 0.7086 0.2663 0.7264 0.270 Uiso 1 1 calc R
H20B H 0.5771 0.3181 0.7485 0.270 Uiso 1 1 calc R
H20C H 0.6927 0.4324 0.7432 0.270 Uiso 1 1 calc R
C21 C 0.7943(7) 0.4061(7) 0.8980(2) 0.0482(17) Uani 1 1 d .
H21A H 0.8433 0.3728 0.8699 0.058 Uiso 1 1 calc R
H21B H 0.6993 0.3898 0.8883 0.058 Uiso 1 1 calc R
C22 C 0.8440(6) 0.3270(6) 0.9499(2) 0.0377(14) Uani 1 1 d .
H22 H 0.8694 0.2238 0.9438 0.045 Uiso 1 1 calc R
C23 C 0.9658(5) 0.4193(6) 0.9707(2) 0.0356(13) Uani 1 1 d .
H23 H 0.9970 0.3969 1.0073 0.043 Uiso 1 1 calc R
C24 C 0.9036(6) 0.5762(7) 0.9636(2) 0.0410(15) Uani 1 1 d .
H24 H 0.9717 0.6545 0.9646 0.049 Uiso 1 1 calc R
C25 C 0.8048(7) 0.6005(7) 1.0046(3) 0.0480(17) Uani 1 1 d .
H25 H 0.7664 0.7005 1.0003 0.058 Uiso 1 1 calc R
C26 C 0.6874(7) 0.4811(7) 0.9970(3) 0.0472(16) Uani 1 1 d .
H26A H 0.6393 0.4789 1.0275 0.057 Uiso 1 1 calc R
H26B H 0.6246 0.5062 0.9668 0.057 Uiso 1 1 calc R
C27 C 0.9977(6) 0.6661(8) 0.8458(2) 0.0446(16) Uani 1 1 d .
C28 C 1.0159(7) 0.5575(8) 0.8063(3) 0.0527(18) Uani 1 1 d .
H28 H 0.9446 0.4990 0.7920 0.063 Uiso 1 1 calc R
C29 C 1.1417(8) 0.5415(9) 0.7899(3) 0.068(2) Uani 1 1 d .
H29 H 1.1549 0.4741 0.7637 0.081 Uiso 1 1 calc R
C30 C 1.2529(8) 0.6304(11) 0.8139(4) 0.073(2) Uani 1 1 d .
C31 C 1.2319(8) 0.7259(13) 0.8511(4) 0.087(3) Uani 1 1 d .
H31 H 1.3054 0.7780 0.8673 0.104 Uiso 1 1 calc R
C32 C 1.1061(8) 0.7539(9) 0.8679(3) 0.067(2) Uani 1 1 d .
H32 H 1.0948 0.8271 0.8925 0.080 Uiso 1 1 calc R
C33 C 1.3897(10) 0.6042(15) 0.7950(5) 0.123(4) Uani 1 1 d .
H33A H 1.4556 0.5883 0.8246 0.184 Uiso 1 1 calc R
H33B H 1.4142 0.6896 0.7759 0.184 Uiso 1 1 calc R
H33C H 1.3853 0.5183 0.7728 0.184 Uiso 1 1 calc R
C34 C 0.5504(6) 0.1669(7) 0.9361(3) 0.0428(15) Uani 1 1 d .
C35 C 0.5793(7) 0.0589(9) 0.9008(3) 0.062(2) Uani 1 1 d .
H35 H 0.6514 -0.0051 0.9090 0.074 Uiso 1 1 calc R
C36 C 0.5000(9) 0.0468(10) 0.8533(3) 0.072(2) Uani 1 1 d .
H36 H 0.5184 -0.0273 0.8300 0.086 Uiso 1 1 calc R
C37 C 0.3937(9) 0.1432(13) 0.8399(3) 0.083(3) Uani 1 1 d .
C38 C 0.3659(7) 0.2486(9) 0.8754(3) 0.0574(19) Uani 1 1 d .
H38 H 0.2940 0.3127 0.8669 0.069 Uiso 1 1 calc R
C39 C 0.4407(6) 0.2628(8) 0.9234(3) 0.0489(17) Uani 1 1 d .
H39 H 0.4192 0.3346 0.9470 0.059 Uiso 1 1 calc R
C40 C 0.3013(13) 0.138(2) 0.7868(4) 0.198(9) Uani 1 1 d .
H40A H 0.3433 0.1916 0.7608 0.297 Uiso 1 1 calc R
H40B H 0.2167 0.1838 0.7910 0.297 Uiso 1 1 calc R
H40C H 0.2871 0.0369 0.7760 0.297 Uiso 1 1 calc R

loop_
_atom_site_aniso_label
_atom_site_aniso_U_11
_atom_site_aniso_U_22
_atom_site_aniso_U_33
_atom_site_aniso_U_23
_atom_site_aniso_U_13
_atom_site_aniso_U_12
S1 0.0494(11) 0.0579(13) 0.0770(13) -0.0245(11) 0.0146(10) -0.0175(10)
S2 0.0375(9) 0.0395(10) 0.0655(11) -0.0066(8) 0.0061(8) 0.0060(8)
S3 0.0463(9) 0.0432(10) 0.0567(10) 0.0118(9) 0.0119(8) 0.0093(9)
S4 0.0358(8) 0.0358(9) 0.0586(10) 0.0043(8) 0.0053(7) -0.0041(8)
O1 0.031(2) 0.038(3) 0.078(3) 0.003(2) 0.013(2) 0.0053(19)
O2 0.086(4) 0.044(3) 0.059(3) 0.012(2) 0.019(3) 0.006(3)
O3 0.044(3) 0.172(8) 0.113(5) -0.081(5) -0.006(3) -0.001(4)
O4 0.090(4) 0.052(3) 0.125(5) -0.033(3) 0.061(4) -0.036(3)
O5 0.043(3) 0.045(3) 0.097(4) -0.012(3) -0.001(3) 0.000(2)
O6 0.056(3) 0.067(4) 0.071(3) -0.002(3) 0.023(3) 0.014(3)
O7 0.038(2) 0.031(3) 0.076(3) 0.004(2) 0.013(2) -0.0019(19)
O8 0.073(3) 0.043(3) 0.049(3) -0.002(2) 0.005(2) -0.011(3)
O9 0.047(3) 0.101(5) 0.067(3) 0.029(3) -0.001(2) 0.008(3)
O10 0.095(4) 0.034(3) 0.094(4) 0.017(3) 0.037(3) 0.013(3)
O11 0.052(3) 0.040(3) 0.082(4) 0.019(3) -0.001(3) -0.003(2)
O12 0.055(3) 0.064(3) 0.052(3) 0.011(2) 0.017(2) -0.014(2)
N1 0.040(3) 0.049(3) 0.056(4) -0.006(3) 0.010(3) -0.002(3)
N2 0.031(3) 0.042(3) 0.067(4) 0.001(3) 0.007(3) 0.005(2)
N3 0.048(3) 0.034(3) 0.046(3) 0.001(2) 0.007(3) 0.002(2)
N4 0.049(3) 0.023(3) 0.055(3) -0.003(2) 0.012(3) -0.002(2)
C1 0.042(4) 0.047(5) 0.060(4) 0.002(3) 0.010(3) 0.005(3)
C2 0.024(3) 0.045(4) 0.059(4) 0.010(3) -0.003(3) -0.005(3)
C3 0.037(3) 0.035(3) 0.056(4) -0.004(3) 0.011(3) -0.001(3)
C4 0.037(3) 0.032(3) 0.062(4) 0.000(3) 0.010(3) 0.002(3)
C5 0.047(4) 0.032(4) 0.064(4) 0.005(3) 0.015(3) -0.004(3)
C6 0.032(3) 0.031(3) 0.086(5) 0.006(3) 0.012(3) -0.001(3)
C7 0.042(4) 0.059(5) 0.044(4) -0.007(3) 0.004(3) 0.002(3)
C8 0.044(4) 0.084(6) 0.060(5) 0.014(4) 0.009(4) 0.000(4)
C9 0.099(7) 0.079(6) 0.076(6) -0.005(5) 0.038(5) -0.010(6)
C10 0.058(5) 0.069(6) 0.073(5) 0.006(4) 0.024(4) 0.000(4)
C11 0.050(5) 0.128(9) 0.072(6) -0.009(6) 0.006(4) 0.033(5)
C12 0.068(5) 0.090(6) 0.057(5) 0.009(4) 0.020(4) 0.017(5)
C13 0.064(6) 0.100(8) 0.163(10) 0.008(7) 0.042(6) 0.010(6)
C14 0.030(3) 0.032(4) 0.070(4) -0.001(3) 0.007(3) 0.006(3)
C15 0.042(4) 0.071(5) 0.090(6) -0.018(5) 0.013(4) 0.006(4)
C16 0.066(6) 0.082(7) 0.090(7) -0.026(6) -0.022(5) 0.001(5)
C17 0.062(6) 0.116(9) 0.092(7) -0.030(7) -0.020(5) 0.022(6)
C18 0.115(9) 0.074(7) 0.111(8) 0.021(6) 0.001(7) 0.013(6)
C19 0.051(4) 0.059(5) 0.075(5) -0.005(4) 0.000(4) 0.000(4)
C20 0.093(8) 0.33(2) 0.106(9) -0.012(12) -0.022(7) 0.083(12)
C21 0.050(4) 0.048(4) 0.047(4) -0.011(3) 0.009(3) -0.019(3)
C22 0.033(3) 0.020(3) 0.060(4) 0.001(3) 0.005(3) -0.003(2)
C23 0.033(3) 0.021(3) 0.054(4) 0.002(3) 0.006(3) -0.003(3)
C24 0.036(3) 0.039(4) 0.048(4) -0.001(3) 0.005(3) -0.007(3)
C25 0.061(4) 0.029(4) 0.055(4) -0.004(3) 0.011(3) -0.003(3)
C26 0.048(4) 0.042(4) 0.054(4) -0.007(3) 0.019(3) -0.001(3)
C27 0.036(3) 0.050(4) 0.047(4) 0.016(3) 0.003(3) 0.000(3)
C28 0.049(4) 0.055(4) 0.054(4) -0.003(4) 0.006(3) -0.002(4)
C29 0.075(6) 0.061(5) 0.071(5) 0.003(4) 0.026(4) 0.020(4)
C30 0.064(5) 0.082(7) 0.077(6) 0.026(5) 0.025(5) 0.005(5)
C31 0.054(5) 0.131(9) 0.077(6) -0.001(6) 0.013(5) -0.042(6)
C32 0.074(5) 0.059(5) 0.067(5) 0.004(4) 0.010(4) -0.021(4)
C33 0.078(7) 0.124(10) 0.178(12) 0.045(9) 0.064(7) 0.026(7)
C34 0.039(3) 0.027(3) 0.064(4) -0.008(3) 0.015(3) -0.009(3)
C35 0.049(4) 0.062(5) 0.075(5) -0.008(4) 0.010(4) 0.001(4)
C36 0.079(6) 0.065(6) 0.072(6) -0.019(4) 0.013(5) -0.006(5)
C37 0.071(6) 0.118(9) 0.060(5) -0.021(5) 0.007(4) -0.034(6)
C38 0.041(4) 0.063(5) 0.066(5) -0.001(4) -0.002(4) -0.006(4)
C39 0.040(4) 0.046(4) 0.063(4) 0.008(3) 0.014(3) 0.000(3)
C40 0.151(11) 0.38(3) 0.053(6) -0.032(11) -0.022(7) -0.079(16)

loop_
_atom_type_symbol
_atom_type_description
_atom_type_scat_dispersion_real
_atom_type_scat_dispersion_imag
_atom_type_scat_source
C C 0.0033 0.0016 'International Tables Vol C Tables 4.2.6.8 and 6.1.1.4'
H H 0.0000 0.0000 'International Tables Vol C Tables 4.2.6.8 and 6.1.1.4'
O O 0.0106 0.0060 'International Tables Vol C Tables 4.2.6.8 and 6.1.1.4'
S S 0.1246 0.1234 'International Tables Vol C Tables 4.2.6.8 and 6.1.1.4'
N N 0.0061 0.0033 'International Tables Vol C Tables 4.2.6.8 and 6.1.1.4'

loop_
_geom_angle_atom_site_label_1
_geom_angle_atom_site_label_2
_geom_angle_atom_site_label_3
_geom_angle
O3 S1 O4 120.1(4)
O3 S1 N1 105.3(3)
O4 S1 N1 106.2(3)
O3 S1 C7 108.9(4)
O4 S1 C7 106.7(4)
N1 S1 C7 109.3(3)
O6 S2 O5 118.0(3)
O6 S2 N2 108.0(3)
O5 S2 N2 105.9(3)
O6 S2 C14 109.7(3)
O5 S2 C14 107.6(3)
N2 S2 C14 107.0(3)
O9 S3 O10 120.1(3)
O9 S3 N3 106.8(3)
O10 S3 N3 106.8(3)
O9 S3 C27 108.2(3)
O10 S3 C27 105.6(3)
N3 S3 C27 109.0(3)
O12 S4 O11 119.4(3)
O12 S4 N4 106.6(3)
O11 S4 N4 107.1(3)
O12 S4 C34 108.7(3)
O11 S4 C34 106.3(3)
N4 S4 C34 108.5(3)
C3 O1 H1 109.5
C5 O2 H2 109.5
C23 O7 H7 109.5
C25 O8 H8 109.5
C1 N1 C4 108.7(5)
C1 N1 S1 122.9(5)
C4 N1 S1 120.4(4)
C2 N2 C6 114.9(5)
C2 N2 S2 119.4(5)
C6 N2 S2 116.3(4)
C21 N3 C24 110.6(5)
C21 N3 S3 121.8(4)
C24 N3 S3 119.7(4)
C22 N4 C26 116.8(5)
C22 N4 S4 117.8(4)
C26 N4 S4 114.7(4)
N1 C1 C2 104.5(5)
N1 C1 H1A 110.9
C2 C1 H1A 110.9
N1 C1 H1B 110.8
C2 C1 H1B 110.8
H1A C1 H1B 108.9
N2 C2 C1 115.0(5)
N2 C2 C3 105.0(5)
C1 C2 C3 102.0(5)
N2 C2 H2A 111.4
C1 C2 H2A 111.4
C3 C2 H2A 111.4
O1 C3 C4 112.9(5)
O1 C3 C2 107.1(5)
C4 C3 C2 97.3(5)
O1 C3 H3 112.8
C4 C3 H3 112.8
C2 C3 H3 112.8
N1 C4 C3 104.1(5)
N1 C4 C5 110.1(5)
C3 C4 C5 110.2(5)
N1 C4 H4 110.7
C3 C4 H4 110.7
C5 C4 H4 110.7
O2 C5 C4 111.4(5)
O2 C5 C6 109.6(6)
C4 C5 C6 107.4(5)
O2 C5 H5 109.4
C4 C5 H5 109.4
C6 C5 H5 109.4
N2 C6 C5 110.8(5)
N2 C6 H6A 109.5
C5 C6 H6A 109.5
N2 C6 H6B 109.5
C5 C6 H6B 109.5
H6A C6 H6B 108.1
C8 C7 C12 121.9(7)
C8 C7 S1 120.5(6)
C12 C7 S1 117.6(6)
C7 C8 C9 121.0(8)
C7 C8 H8A 119.5
C9 C8 H8A 119.5
C8 C9 C10 119.9(8)
C8 C9 H9 120.1
C10 C9 H9 120.0
C11 C10 C9 116.9(8)
C11 C10 C13 123.5(9)
C9 C10 C13 119.6(8)
C10 C11 C12 125.5(8)
C10 C11 H11 117.2
C12 C11 H11 117.2
C7 C12 C11 114.5(8)
C7 C12 H12 122.7
C11 C12 H12 122.8
C10 C13 H13A 109.5
C10 C13 H13B 109.5
H13A C13 H13B 109.5
C10 C13 H13C 109.5
H13A C13 H13C 109.5
H13B C13 H13C 109.5
C19 C14 C15 118.2(7)
C19 C14 S2 120.4(5)
C15 C14 S2 121.3(6)
C16 C15 C14 120.7(9)
C16 C15 H15 119.6
C14 C15 H15 119.6
C17 C16 C15 121.1(9)
C17 C16 H16 119.4
C15 C16 H16 119.4
C16 C17 C18 119.9(9)
C16 C17 C20 128.1(11)
C18 C17 C20 111.6(12)
C19 C18 C17 119.1(10)
C19 C18 H18 120.5
C17 C18 H18 120.4
C14 C19 C18 120.3(8)
C14 C19 H19 119.8
C18 C19 H19 119.9
C17 C20 H20A 109.5
C17 C20 H20B 109.5
H20A C20 H20B 109.5
C17 C20 H20C 109.4
H20A C20 H20C 109.5
H20B C20 H20C 109.5
N3 C21 C22 102.1(5)
N3 C21 H21A 111.4
C22 C21 H21A 111.4
N3 C21 H21B 111.3
C22 C21 H21B 111.3
H21A C21 H21B 109.2
N4 C22 C23 106.6(5)
N4 C22 C21 114.0(5)
C23 C22 C21 102.7(5)
N4 C22 H22 111.1
C23 C22 H22 111.1
C21 C22 H22 111.1
O7 C23 C22 108.3(5)
O7 C23 C24 111.5(5)
C22 C23 C24 99.1(4)
O7 C23 H23 112.4
C22 C23 H23 112.4
C24 C23 H23 112.4
N3 C24 C23 101.7(5)
N3 C24 C25 107.8(5)
C23 C24 C25 109.3(5)
N3 C24 H24 112.5
C23 C24 H24 112.5
C25 C24 H24 112.5
O8 C25 C24 109.3(5)
O8 C25 C26 109.7(5)
C24 C25 C26 110.3(5)
O8 C25 H25 109.2
C24 C25 H25 109.2
C26 C25 H25 109.2
N4 C26 C25 107.3(5)
N4 C26 H26A 110.2
C25 C26 H26A 110.2
N4 C26 H26B 110.3
C25 C26 H26B 110.2
H26A C26 H26B 108.5
C32 C27 C28 120.7(6)
C32 C27 S3 120.4(6)
C28 C27 S3 118.9(5)
C29 C28 C27 118.8(7)
C29 C28 H28 120.6
C27 C28 H28 120.6
C28 C29 C30 119.8(7)
C28 C29 H29 120.1
C30 C29 H29 120.1
C31 C30 C29 119.1(8)
C31 C30 C33 123.7(10)
C29 C30 C33 117.1(9)
C30 C31 C32 124.3(8)
C30 C31 H31 117.8
C32 C31 H31 117.8
C31 C32 C27 117.1(8)
C31 C32 H32 121.5
C27 C32 H32 121.4
C30 C33 H33A 109.5
C30 C33 H33B 109.5
H33A C33 H33B 109.5
C30 C33 H33C 109.5
H33A C33 H33C 109.5
H33B C33 H33C 109.5
C35 C34 C39 119.7(6)
C35 C34 S4 121.3(5)
C39 C34 S4 118.9(5)
C36 C35 C34 119.5(7)
C36 C35 H35 120.2
C34 C35 H35 120.2
C35 C36 C37 121.2(8)
C35 C36 H36 119.4
C37 C36 H36 119.4
C38 C37 C36 118.5(8)
C38 C37 C40 117.3(11)
C36 C37 C40 124.2(10)
C37 C38 C39 122.2(8)
C37 C38 H38 118.9
C39 C38 H38 118.9
C38 C39 C34 118.9(7)
C38 C39 H39 120.6
C34 C39 H39 120.6
C37 C40 H40A 109.5
C37 C40 H40B 109.5
H40A C40 H40B 109.5
C37 C40 H40C 109.5
H40A C40 H40C 109.5
H40B C40 H40C 109.5

loop_
_geom_bond_atom_site_label_1
_geom_bond_atom_site_label_2
_geom_bond_distance
S1 O3 1.411(7)
S1 O4 1.425(6)
S1 N1 1.626(6)
S1 C7 1.781(6)
S2 O6 1.431(5)
S2 O5 1.443(5)
S2 N2 1.636(5)
S2 C14 1.728(7)
S3 O9 1.408(5)
S3 O10 1.447(6)
S3 N3 1.622(5)
S3 C27 1.731(6)
S4 O12 1.428(5)
S4 O11 1.444(5)
S4 N4 1.649(5)
S4 C34 1.734(6)
O1 C3 1.416(7)
O1 H1 0.8200
O2 C5 1.395(8)
O2 H2 0.8200
O7 C23 1.410(7)
O7 H7 0.8200
O8 C25 1.402(8)
O8 H8 0.8200
N1 C1 1.451(9)
N1 C4 1.477(8)
N2 C2 1.461(8)
N2 C6 1.502(8)
N3 C21 1.471(8)
N3 C24 1.500(8)
N4 C22 1.473(8)
N4 C26 1.476(8)
C1 C2 1.506(9)
C1 H1A 0.9700
C1 H1B 0.9700
C2 C3 1.559(8)
C2 H2A 0.9800
C3 C4 1.520(9)
C3 H3 0.9800
C4 C5 1.538(9)
C4 H4 0.9800
C5 C6 1.538(9)
C5 H5 0.9800
C6 H6A 0.9700
C6 H6B 0.9700
C7 C8 1.345(10)
C7 C12 1.385(10)
C8 C9 1.349(11)
C8 H8A 0.9300
C9 C10 1.416(12)
C9 H9 0.9300
C10 C11 1.309(12)
C10 C13 1.513(12)
C11 C12 1.407(11)
C11 H11 0.9300
C12 H12 0.9300
C13 H13A 0.9600
C13 H13B 0.9600
C13 H13C 0.9600
C14 C19 1.384(10)
C14 C15 1.424(9)
C15 C16 1.372(11)
C15 H15 0.9300
C16 C17 1.336(14)
C16 H16 0.9300
C17 C18 1.428(14)
C17 C20 1.559(15)
C18 C19 1.397(12)
C18 H18 0.9300
C19 H19 0.9300
C20 H20A 0.9600
C20 H20B 0.9600
C20 H20C 0.9600
C21 C22 1.545(9)
C21 H21A 0.9700
C21 H21B 0.9700
C22 C23 1.523(8)
C22 H22 0.9800
C23 C24 1.545(8)
C23 H23 0.9800
C24 C25 1.546(9)
C24 H24 0.9800
C25 C26 1.590(9)
C25 H25 0.9800
C26 H26A 0.9700
C26 H26B 0.9700
C27 C32 1.411(9)
C27 C28 1.436(9)
C28 C29 1.385(10)
C28 H28 0.9300
C29 C30 1.452(12)
C29 H29 0.9300
C30 C31 1.322(13)
C30 C33 1.528(12)
C31 C32 1.405(12)
C31 H31 0.9300
C32 H32 0.9300
C33 H33A 0.9600
C33 H33B 0.9600
C33 H33C 0.9600
C34 C35 1.383(9)
C34 C39 1.407(9)
C35 C36 1.386(11)
C35 H35 0.9300
C36 C37 1.388(13)
C36 H36 0.9300
C37 C38 1.369(11)
C37 C40 1.562(12)
C38 C39 1.376(9)
C38 H38 0.9300
C39 H39 0.9300
C40 H40A 0.9600
C40 H40B 0.9600
C40 H40C 0.9600

loop_
_geom_torsion_atom_site_label_1
_geom_torsion_atom_site_label_2
_geom_torsion_atom_site_label_3
_geom_torsion_atom_site_label_4
_geom_torsion
O3 S1 N1 C1 40.7(6)
O4 S1 N1 C1 169.0(5)
C7 S1 N1 C1 -76.2(6)
O3 S1 N1 C4 -174.1(5)
O4 S1 N1 C4 -45.8(5)
C7 S1 N1 C4 69.0(5)
O6 S2 N2 C2 -178.5(4)
O5 S2 N2 C2 54.2(5)
C14 S2 N2 C2 -60.4(5)
O6 S2 N2 C6 -33.4(6)
O5 S2 N2 C6 -160.7(5)
C14 S2 N2 C6 84.7(6)
O9 S3 N3 C21 39.6(6)
O10 S3 N3 C21 169.3(5)
C27 S3 N3 C21 -77.0(6)
O9 S3 N3 C24 -174.3(4)
O10 S3 N3 C24 -44.6(5)
C27 S3 N3 C24 69.1(5)
O12 S4 N4 C22 -177.9(4)
O11 S4 N4 C22 53.3(5)
C34 S4 N4 C22 -61.0(5)
O12 S4 N4 C26 -34.5(5)
O11 S4 N4 C26 -163.3(5)
C34 S4 N4 C26 82.3(5)
C4 N1 C1 C2 8.1(7)
S1 N1 C1 C2 156.9(4)
C6 N2 C2 C1 -45.5(7)
S2 N2 C2 C1 100.0(6)
C6 N2 C2 C3 65.7(6)
S2 N2 C2 C3 -148.8(4)
N1 C1 C2 N2 78.2(7)
N1 C1 C2 C3 -34.8(6)
N2 C2 C3 O1 169.7(5)
C1 C2 C3 O1 -70.0(6)
N2 C2 C3 C4 -73.5(6)
C1 C2 C3 C4 46.7(5)
C1 N1 C4 C3 22.6(6)
S1 N1 C4 C3 -127.1(5)
C1 N1 C4 C5 -95.5(6)
S1 N1 C4 C5 114.8(5)
O1 C3 C4 N1 70.2(6)
C2 C3 C4 N1 -41.9(5)
O1 C3 C4 C5 -171.8(5)
C2 C3 C4 C5 76.1(6)
N1 C4 C5 O2 171.1(5)
C3 C4 C5 O2 56.8(7)
N1 C4 C5 C6 51.0(7)
C3 C4 C5 C6 -63.3(7)
C2 N2 C6 C5 -49.9(8)
S2 N2 C6 C5 163.5(5)
O2 C5 C6 N2 -76.7(7)
C4 C5 C6 N2 44.6(7)
O3 S1 C7 C8 -27.0(7)
O4 S1 C7 C8 -157.9(6)
N1 S1 C7 C8 87.6(6)
O3 S1 C7 C12 154.0(6)
O4 S1 C7 C12 23.1(7)
N1 S1 C7 C12 -91.4(7)
C12 C7 C8 C9 -1.9(12)
S1 C7 C8 C9 179.1(6)
C7 C8 C9 C10 4.4(13)
C8 C9 C10 C11 -2.3(13)
C8 C9 C10 C13 177.4(9)
C9 C10 C11 C12 -2.5(15)
C13 C10 C11 C12 177.8(9)
C8 C7 C12 C11 -2.5(11)
S1 C7 C12 C11 176.5(6)
C10 C11 C12 C7 4.8(14)
O6 S2 C14 C19 -146.7(5)
O5 S2 C14 C19 -17.1(6)
N2 S2 C14 C19 96.4(6)
O6 S2 C14 C15 36.5(6)
O5 S2 C14 C15 166.0(5)
N2 S2 C14 C15 -80.5(6)
C19 C14 C15 C16 1.1(10)
S2 C14 C15 C16 178.0(6)
C14 C15 C16 C17 -4.0(13)
C15 C16 C17 C18 7.8(15)
C15 C16 C17 C20 -179.8(10)
C16 C17 C18 C19 -8.8(14)
C20 C17 C18 C19 177.6(9)
C15 C14 C19 C18 -2.3(11)
S2 C14 C19 C18 -179.2(6)
C17 C18 C19 C14 6.0(13)
C24 N3 C21 C22 8.5(6)
S3 N3 C21 C22 157.4(4)
C26 N4 C22 C23 67.6(6)
S4 N4 C22 C23 -149.8(4)
C26 N4 C22 C21 -44.9(7)
S4 N4 C22 C21 97.7(5)
N3 C21 C22 N4 79.3(6)
N3 C21 C22 C23 -35.6(6)
N4 C22 C23 O7 171.6(4)
C21 C22 C23 O7 -68.2(6)
N4 C22 C23 C24 -72.0(5)
C21 C22 C23 C24 48.1(5)
C21 N3 C24 C23 21.1(6)
S3 N3 C24 C23 -128.5(4)
C21 N3 C24 C25 -93.9(6)
S3 N3 C24 C25 116.5(5)
O7 C23 C24 N3 72.1(5)
C22 C23 C24 N3 -41.8(5)
O7 C23 C24 C25 -174.1(5)
C22 C23 C24 C25 72.0(6)
N3 C24 C25 O8 169.7(5)
C23 C24 C25 O8 59.9(6)
N3 C24 C25 C26 49.0(7)
C23 C24 C25 C26 -60.8(6)
C22 N4 C26 C25 -50.3(7)
S4 N4 C26 C25 166.0(4)
O8 C25 C26 N4 -75.4(6)
C24 C25 C26 N4 45.0(7)
O9 S3 C27 C32 149.1(6)
O10 S3 C27 C32 19.3(6)
N3 S3 C27 C32 -95.1(6)
O9 S3 C27 C28 -31.6(6)
O10 S3 C27 C28 -161.4(5)
N3 S3 C27 C28 84.2(5)
C32 C27 C28 C29 -0.7(10)
S3 C27 C28 C29 -180.0(6)
C27 C28 C29 C30 2.0(11)
C28 C29 C30 C31 -0.1(12)
C28 C29 C30 C33 178.4(8)
C29 C30 C31 C32 -3.3(15)
C33 C30 C31 C32 178.3(9)
C30 C31 C32 C27 4.6(14)
C28 C27 C32 C31 -2.4(10)
S3 C27 C32 C31 176.8(6)
O12 S4 C34 C35 -143.6(6)
O11 S4 C34 C35 -13.9(6)
N4 S4 C34 C35 100.9(6)
O12 S4 C34 C39 38.6(6)
O11 S4 C34 C39 168.3(5)
N4 S4 C34 C39 -76.8(5)
C39 C34 C35 C36 0.2(10)
S4 C34 C35 C36 -177.5(6)
C34 C35 C36 C37 1.4(12)
C35 C36 C37 C38 -1.9(13)
C35 C36 C37 C40 179.0(10)
C36 C37 C38 C39 0.8(12)
C40 C37 C38 C39 180.0(9)
C37 C38 C39 C34 0.7(10)
C35 C34 C39 C38 -1.2(9)
S4 C34 C39 C38 176.5(5)
